data_2019371
loop_
_publ_author_name
'Stilinovi\'c, Vladimir'
'Kaitner, Branko'

_publ_section_title
;
 Comparative refinement of correct and incorrect structural models of
 tetrabutylammonium tetrabutylborate -- pitfalls arising from poor-quality
 data
;
_journal_coeditor_code ZM5071
_journal_issue 4
_journal_name_full 'Acta Crystallographica Section A Foundations of Crystallography'
_journal_page_first 441
_journal_page_last 445
_journal_paper_doi 10.1107/S0108767310013814
_journal_volume 66
_journal_year 2010
_chemical_formula_moiety 'C16 H36 N, C16 H36 B'
_chemical_formula_sum 'C32 H72 B N'
_chemical_formula_weight 481.72
_chemical_name_systematic
;
 Tetrabutylammonium Tetrabutylborate
;
_space_group_IT_number 88
_symmetry_cell_setting tetragonal
_symmetry_space_group_name_Hall '-I 4ad'
_symmetry_space_group_name_H-M 'I 41/a :2'
_atom_sites_solution_hydrogens geom
_atom_sites_solution_primary direct
_atom_sites_solution_secondary difmap
_audit_creation_method 'WinGX routine CIF_UPDATE'
_cell_angle_alpha 90
_cell_angle_beta 90
_cell_angle_gamma 90
_cell_formula_units_Z 4
_cell_length_a 18.958(5)
_cell_length_b 18.958(5)
_cell_length_c 10.624(5)
_cell_measurement_reflns_used 145
_cell_measurement_temperature 295(2)
_cell_measurement_theta_max 32.0
_cell_measurement_theta_min 4.6
_cell_volume 3818(2)
_computing_cell_refinement
;
CrysAlis RED 170 (Oxford Diffraction Poland Sp., 2003)
;
_computing_data_collection
;
CrysAlis CCD 170 (Oxford Diffraction Poland Sp., 2003)
;
_computing_data_reduction
;
CrysAlis RED 170 (Oxford Diffraction Poland Sp., 2003)
;
_computing_structure_refinement 'SHELXL-97 (Sheldrick, 1997)'
_computing_structure_solution 'SHELXS-97 (Sheldrick, 1990)'
_diffrn_ambient_temperature 295(2)
_diffrn_measured_fraction_theta_full 0.993
_diffrn_measured_fraction_theta_max 0.993
_diffrn_measurement_device_type
;
Oxford Diffraction Xcalibur CCD
diffractometer
;
_diffrn_measurement_method '\w scan'
_diffrn_radiation_monochromator graphite
_diffrn_radiation_type MoK\a
_diffrn_radiation_wavelength 0.71073
_diffrn_reflns_av_R_equivalents 0.172
_diffrn_reflns_limit_h_max 24
_diffrn_reflns_limit_h_min -23
_diffrn_reflns_limit_k_max 24
_diffrn_reflns_limit_k_min -24
_diffrn_reflns_limit_l_max 13
_diffrn_reflns_limit_l_min -13
_diffrn_reflns_number 12512
_diffrn_reflns_theta_full 27
_diffrn_reflns_theta_max 27
_diffrn_reflns_theta_min 4.13
_exptl_absorpt_coefficient_mu 0.046
_exptl_absorpt_correction_type none
_exptl_crystal_colour colourless
_exptl_crystal_density_diffrn 0.838
_exptl_crystal_density_method 'not measured'
_exptl_crystal_description needle
_exptl_crystal_F_000 1104
_exptl_crystal_size_max 0.31
_exptl_crystal_size_mid 0.13
_exptl_crystal_size_min 0.10
_refine_diff_density_max 0.163
_refine_diff_density_min -0.118
_refine_ls_extinction_method none
_refine_ls_goodness_of_fit_ref 0.744
_refine_ls_hydrogen_treatment constr
_refine_ls_matrix_type full
_refine_ls_number_parameters 79
_refine_ls_number_reflns 2075
_refine_ls_number_restraints 0
_refine_ls_restrained_S_all 0.744
_refine_ls_R_factor_all 0.3277
_refine_ls_R_factor_gt 0.0807
_refine_ls_shift/su_max 0.000
_refine_ls_shift/su_mean 0
_refine_ls_structure_factor_coef Fsqd
_refine_ls_weighting_details 'calc w=1/[\s^2^(Fo^2^)+(0.1072P)^2^+0.0000P] where P=(Fo^2^+2Fc^2^)/3'
_refine_ls_weighting_scheme calc
_refine_ls_wR_factor_gt 0.1944
_refine_ls_wR_factor_ref 0.2554
_reflns_number_gt 408
_reflns_number_total 2075
_reflns_threshold_expression >2sigma(I)
_cod_data_source_file zm5071sup1.cif
_cod_data_source_block IMo
_cod_original_sg_symbol_H-M 'I 41/a'
_cod_database_code 2019371

loop_
_symmetry_equiv_pos_as_xyz
'x, y, z'
'-x, -y+1/2, z'
'-y+3/4, x+1/4, z+1/4'
'y+1/4, -x+1/4, z+1/4'
'x+1/2, y+1/2, z+1/2'
'-x+1/2, -y+1, z+1/2'
'-y+5/4, x+3/4, z+3/4'
'y+3/4, -x+3/4, z+3/4'
'-x, -y, -z'
'x, y-1/2, -z'
'y-3/4, -x-1/4, -z-1/4'
'-y-1/4, x-1/4, -z-1/4'
'-x+1/2, -y+1/2, -z+1/2'
'x+1/2, y, -z+1/2'
'y-1/4, -x+1/4, -z+1/4'
'-y+1/4, x+1/4, -z+1/4'

loop_
_atom_site_type_symbol
_atom_site_label
_atom_site_fract_x
_atom_site_fract_y
_atom_site_fract_z
_atom_site_U_iso_or_equiv
_atom_site_adp_type
_atom_site_calc_flag
_atom_site_refinement_flags
_atom_site_occupancy
N N1 1 0.25 0.125 0.1053(13) Uani d S 1
C C5 1.02892(12) 0.31500(13) 0.71514(18) 0.1075(10) Uani d . 1
H H5A 0.9906 0.3296 0.7697 0.129 Uiso calc R 1
H H5B 1.066 0.2964 0.7686 0.129 Uiso calc R 1
C C1 1.02887(13) 0.30680(15) 0.21052(17) 0.1173(10) Uani d . 1
H H1A 1.0651 0.2859 0.2631 0.141 Uiso calc R 1
H H1B 0.9912 0.3223 0.2657 0.141 Uiso calc R 1
C C6 1.05705(15) 0.37971(17) 0.6495(3) 0.1340(11) Uani d . 1
H H6A 1.0198 0.3988 0.597 0.161 Uiso calc R 1
H H6B 1.0951 0.3652 0.5942 0.161 Uiso calc R 1
B B1 1 0.25 0.625 0.0946(17) Uani d S 1
C C2 1.05991(16) 0.37135(17) 0.1468(3) 0.1461(13) Uani d . 1
H H2A 1.096 0.3567 0.0875 0.175 Uiso calc R 1
H H2B 1.0232 0.3956 0.1001 0.175 Uiso calc R 1
C C7 1.0843(2) 0.43853(19) 0.7339(4) 0.1792(15) Uani d . 1
H H7A 1.0461 0.4544 0.7877 0.215 Uiso calc R 1
H H7B 1.1211 0.4197 0.7877 0.215 Uiso calc R 1
C C3 1.0918(2) 0.4213(2) 0.2425(4) 0.2007(18) Uani d . 1
H H3A 1.0554 0.4351 0.3016 0.241 Uiso calc R 1
H H3B 1.1279 0.3963 0.2893 0.241 Uiso calc R 1
C C8 1.1126(2) 0.4998(2) 0.6642(5) 0.261(2) Uani d . 1
H H8A 1.1519 0.485 0.6136 0.392 Uiso calc R 1
H H8B 1.1279 0.5352 0.7229 0.392 Uiso calc R 1
H H8C 1.0765 0.519 0.611 0.392 Uiso calc R 1
C C4 1.1231(3) 0.4852(3) 0.1881(6) 0.295(3) Uani d . 1
H H4A 1.1624 0.4724 0.1357 0.443 Uiso calc R 1
H H4B 1.1391 0.5156 0.2545 0.443 Uiso calc R 1
H H4C 1.0884 0.5094 0.1385 0.443 Uiso calc R 1

loop_
_atom_site_aniso_label
_atom_site_aniso_U_11
_atom_site_aniso_U_22
_atom_site_aniso_U_33
_atom_site_aniso_U_12
_atom_site_aniso_U_13
_atom_site_aniso_U_23
N1 0.138(2) 0.138(2) 0.040(2) 0 0 0
C5 0.133(2) 0.1133(19) 0.0766(16) -0.0072(15) 0.0038(14) 0.0094(15)
C1 0.145(2) 0.144(2) 0.0622(13) -0.0142(18) -0.0064(14) -0.0113(15)
C6 0.162(3) 0.124(3) 0.116(2) -0.017(2) 0.0051(18) -0.0008(19)
B1 0.108(3) 0.108(3) 0.067(3) 0 0 0
C2 0.165(3) 0.136(3) 0.137(3) -0.019(2) 0.019(2) 0.006(2)
C7 0.195(4) 0.136(3) 0.206(4) -0.024(3) 0.010(3) 0.009(3)
C3 0.209(4) 0.174(4) 0.219(4) -0.053(3) 0.001(3) -0.039(3)
C8 0.294(5) 0.159(4) 0.330(6) -0.066(4) 0.035(4) -0.006(4)
C4 0.287(6) 0.180(4) 0.418(8) -0.081(4) 0.053(5) -0.034(5)

loop_
_atom_type_symbol
_atom_type_description
_atom_type_scat_dispersion_real
_atom_type_scat_dispersion_imag
_atom_type_scat_source
C C 0.0033 0.0016 'International Tables Vol C Tables 4.2.6.8 and 6.1.1.4'
H H 0 0 'International Tables Vol C Tables 4.2.6.8 and 6.1.1.4'
B B 0.0013 0.0007 'International Tables Vol C Tables 4.2.6.8 and 6.1.1.4'
N N 0.0061 0.0033 'International Tables Vol C Tables 4.2.6.8 and 6.1.1.4'

loop_
_geom_angle_atom_site_label_1
_geom_angle_atom_site_label_2
_geom_angle_atom_site_label_3
_geom_angle_site_symmetry_1
_geom_angle_site_symmetry_3
_geom_angle
C1 N1 C1 . 16_645 111.18(10)
C1 N1 C1 . 2_755 106.11(19)
C1 N1 C1 16_645 2_755 111.18(10)
C1 N1 C1 . 15_665 111.18(10)
C1 N1 C1 16_645 15_665 106.11(19)
C1 N1 C1 2_755 15_665 111.18(10)
C6 C5 B1 . . 117.10(18)
N1 C1 C2 . . 116.53(19)
C5 C6 C7 . . 116.4(3)
C5 B1 C5 16_646 2_755 109.59(8)
C5 B1 C5 16_646 15_666 109.24(16)
C5 B1 C5 2_755 15_666 109.59(8)
C5 B1 C5 16_646 . 109.58(8)
C5 B1 C5 2_755 . 109.24(16)
C5 B1 C5 15_666 . 109.59(8)
C3 C2 C1 . . 111.0(3)
C8 C7 C6 . . 113.9(4)
C4 C3 C2 . . 114.4(4)

loop_
_geom_bond_atom_site_label_1
_geom_bond_atom_site_label_2
_geom_bond_distance
N1 C1 1.512(2)
C5 C6 1.508(3)
C5 B1 1.654(2)
C1 C2 1.517(3)
C6 C7 1.521(4)
C2 C3 1.515(4)
C7 C8 1.479(4)
C3 C4 1.468(5)
